data_7208575
loop_
_publ_author_name
'Xu, Wen-yuan'
'Tian, Xiao-zhao'
'Sun, Gong-ming'
'Song, Yu-mei'
'Huang, Hai-xiao'
'Zhu, Yan'
'Yuan, Zi-zun'
'Feng, Xue-feng'
'Luo, Ming-biao'
'Liu, Shu-juan'
'Luo, Feng'

_publ_section_title
;
 [Zn5(PO4)(HPO4)4(Hbpy)2(bpy)][H2PO4]&#x00B7;H2O: a novel
 inorganic--organic metal-phosphate framework showing an unprecedented
 (3,4)-connected (4&#x00B7;62)6(4&#x00B7;62&#x00B7;103)2(64&#x00B7;102)2
 topology and the coexistence of various phosphates
;
_journal_issue 18
_journal_name_full CrystEngComm
_journal_page_first 5730
_journal_paper_doi 10.1039/c2ce25730k
_journal_volume 14
_journal_year 2012
_chemical_formula_sum 'C30 H31.5 N6 O26.5 P6 Zn5'
_chemical_formula_weight 1412.78
_chemical_name_systematic
;
?
;
_space_group_IT_number 2
_symmetry_cell_setting triclinic
_symmetry_space_group_name_Hall '-P 1'
_symmetry_space_group_name_H-M 'P -1'
_atom_sites_solution_hydrogens geom
_atom_sites_solution_primary direct
_atom_sites_solution_secondary difmap
_audit_creation_method SHELXL-97
_cell_angle_alpha 77.713(2)
_cell_angle_beta 79.766(2)
_cell_angle_gamma 88.768(2)
_cell_formula_units_Z 2
_cell_length_a 10.0239(3)
_cell_length_b 10.0797(3)
_cell_length_c 23.5726(7)
_cell_measurement_reflns_used 9857
_cell_measurement_temperature 296(2)
_cell_measurement_theta_max 27.54
_cell_measurement_theta_min 2.49
_cell_volume 2289.82(12)
_computing_cell_refinement 'Bruker SMART'
_computing_data_collection 'Bruker SMART'
_computing_data_reduction 'Bruker SAINT'
_computing_molecular_graphics 'Bruker SHELXTL'
_computing_publication_material 'Bruker SHELXTL'
_computing_structure_refinement 'SHELXL-97 (Sheldrick, 1997)'
_computing_structure_solution 'SHELXS-97 (Sheldrick, 1990)'
_diffrn_ambient_temperature 296(2)
_diffrn_measured_fraction_theta_full 0.998
_diffrn_measured_fraction_theta_max 0.998
_diffrn_measurement_device_type 'CCD area detector'
_diffrn_measurement_method 'phi and omega scans'
_diffrn_radiation_monochromator graphite
_diffrn_radiation_source 'fine-focus sealed tube'
_diffrn_radiation_type MoK\a
_diffrn_radiation_wavelength 0.71073
_diffrn_reflns_av_R_equivalents 0.0411
_diffrn_reflns_av_sigmaI/netI 0.0404
_diffrn_reflns_limit_h_max 11
_diffrn_reflns_limit_h_min -11
_diffrn_reflns_limit_k_max 11
_diffrn_reflns_limit_k_min -11
_diffrn_reflns_limit_l_max 28
_diffrn_reflns_limit_l_min -28
_diffrn_reflns_number 31247
_diffrn_reflns_theta_full 25.00
_diffrn_reflns_theta_max 25.00
_diffrn_reflns_theta_min 1.80
_exptl_absorpt_coefficient_mu 2.891
_exptl_absorpt_correction_T_max 0.7229
_exptl_absorpt_correction_T_min 0.5560
_exptl_absorpt_correction_type multi-scan
_exptl_absorpt_process_details 'CrystalClear (Rigaku Inc., 2007)'
_exptl_crystal_density_diffrn 2.049
_exptl_crystal_density_method 'not measured'
_exptl_crystal_F_000 1411
_exptl_crystal_size_max 0.23
_exptl_crystal_size_mid 0.16
_exptl_crystal_size_min 0.12
_refine_diff_density_max 1.261
_refine_diff_density_min -1.056
_refine_diff_density_rms 0.117
_refine_ls_extinction_method none
_refine_ls_goodness_of_fit_ref 1.149
_refine_ls_hydrogen_treatment refU
_refine_ls_matrix_type full
_refine_ls_number_parameters 687
_refine_ls_number_reflns 8033
_refine_ls_number_restraints 15
_refine_ls_restrained_S_all 27.483
_refine_ls_R_factor_all 0.0576
_refine_ls_R_factor_gt 0.0527
_refine_ls_shift/su_max 0.000
_refine_ls_shift/su_mean 0.000
_refine_ls_structure_factor_coef Fsqd
_refine_ls_weighting_details 'calc w=1/[\s^2^(Fo^2^)+(0.0166P)^2^+16.3239P] where P=(Fo^2^+2Fc^2^)/3'
_refine_ls_weighting_scheme calc
_refine_ls_wR_factor_gt 0.1118
_refine_ls_wR_factor_ref 0.1142
_reflns_number_gt 7431
_reflns_number_total 8033
_reflns_threshold_expression >2sigma(I)
_cod_data_source_file c2ce25730k.txt
_cod_data_source_block t2011080417_0m
_cod_depositor_comments
;
The following automatic conversions were performed:

'_symmetry_cell_setting' value 'Triclinic' changed to 'triclinic'
according to /home/saulius/struct/CIF-dictionaries/cif_core.dic
dictionary named 'cif_core.dic' version 2.4.1 from
2010-06-29.

'_exptl_absorpt_correction_type' value 'Multi-scan'
changed to 'multi-scan' according to
/home/saulius/struct/CIF-dictionaries/cif_core.dic dictionary named
'cif_core.dic' version 2.4.1 from
2010-06-29.

'_refine_ls_hydrogen_treatment' value 'refu' changed to
'refU' according to
/home/saulius/struct/CIF-dictionaries/cif_core.dic dictionary named
'cif_core.dic' version 2.4.1 from 2010-06-29.

Automatic conversion script
Id: cif_fix_values 1891 2012-01-12 08:04:46Z andrius 
;
_cod_original_sg_symbol_H-M P-1
_cod_original_formula_sum 'C30 H31.50 N6 O26.50 P6 Zn5'
_cod_database_code 7208575

loop_
_symmetry_equiv_pos_as_xyz
'x, y, z'
'-x, -y, -z'

loop_
_atom_site_label
_atom_site_type_symbol
_atom_site_fract_x
_atom_site_fract_y
_atom_site_fract_z
_atom_site_U_iso_or_equiv
_atom_site_adp_type
_atom_site_occupancy
_atom_site_symmetry_multiplicity
_atom_site_calc_flag
_atom_site_refinement_flags
C1 C 0.352(15) 0.462(16) 0.629(6) 0.03(3) Uani 1 1 d .
H1 H 0.2666 0.4658 0.6515 0.036 Uiso 1 1 calc R
C2 C 0.365(16) 0.491(16) 0.568(7) 0.03(3) Uani 1 1 d .
H2 H 0.2896 0.5159 0.5508 0.038 Uiso 1 1 calc R
C3 C 0.580(15) 0.423(15) 0.624(6) 0.03(3) Uani 1 1 d .
H3 H 0.6546 0.4001 0.6421 0.035 Uiso 1 1 calc R
C4 C 0.584(15) 0.742(15) 0.682(6) 0.03(3) Uani 1 1 d .
H4 H 0.6490 0.7243 0.7059 0.035 Uiso 1 1 calc R
C5 C 0.625(15) 0.757(15) 0.622(6) 0.03(3) Uani 1 1 d .
H5 H 0.7163 0.7489 0.6066 0.034 Uiso 1 1 calc R
C6 C 0.530(15) 0.784(14) 0.585(6) 0.02(3) Uani 1 1 d .
C7 C 0.573(16) 0.807(14) 0.520(6) 0.03(3) Uani 1 1 d .
C8 C 0.057(15) 0.144(16) 0.869(6) 0.03(3) Uani 1 1 d .
H8 H 0.0684 0.2303 0.8443 0.035 Uiso 1 1 calc R
C9 C 0.030(15) 0.135(15) 0.929(6) 0.03(3) Uani 1 1 d .
H9 H 0.0239 0.2131 0.9438 0.035 Uiso 1 1 calc R
C10 C 0.013(14) 0.008(14) 0.967(6) 0.02(3) Uani 1 1 d .
C11 C 0.726(15) -0.093(15) 0.828(6) 0.03(3) Uani 1 1 d .
H11 H 0.7339 -0.1640 0.8076 0.035 Uiso 1 1 calc R
C12 C 0.725(15) 0.135(15) 0.826(6) 0.03(3) Uani 1 1 d .
H12 H 0.7361 0.2240 0.8044 0.033 Uiso 1 1 calc R
C13 C 0.479(17) 0.850(16) 0.483(7) 0.03(4) Uani 1 1 d .
H13 H 0.3888 0.8611 0.4984 0.041 Uiso 1 1 calc R
C14 C 0.705(17) 0.790(17) 0.494(7) 0.04(4) Uani 1 1 d .
H14 H 0.7695 0.7597 0.5171 0.043 Uiso 1 1 calc R
C15 C 0.048(15) -0.087(15) 0.880(6) 0.03(3) Uani 1 1 d .
H15 H 0.0542 -0.1644 0.8642 0.036 Uiso 1 1 calc R
C16 C 0.021(16) -0.103(16) 0.941(7) 0.03(4) Uani 1 1 d .
H16 H 0.0082 -0.1900 0.9646 0.040 Uiso 1 1 calc R
C17 C 0.696(13) -0.020(15) 0.919(6) 0.02(3) Uani 1 1 d .
C18 C 0.600(16) 0.449(16) 0.562(6) 0.03(3) Uani 1 1 d .
H18 H 0.6861 0.4433 0.5410 0.039 Uiso 1 1 calc R
C19 C 0.395(16) 0.793(16) 0.611(6) 0.03(3) Uani 1 1 d .
H19 H 0.3281 0.8110 0.5880 0.038 Uiso 1 1 calc R
C20 C 0.671(14) -0.051(16) 0.984(6) 0.03(3) Uani 1 1 d .
C21 C 0.364(15) 0.776(16) 0.671(6) 0.03(3) Uani 1 1 d .
H21 H 0.2733 0.7831 0.6879 0.036 Uiso 1 1 calc R
C22 C 0.707(16) -0.124(16) 0.888(6) 0.03(3) Uani 1 1 d .
H22 H 0.7018 -0.2141 0.9081 0.037 Uiso 1 1 calc R
C23 C 0.52(2) 0.876(17) 0.423(7) 0.04(4) Uani 1 1 d .
H23 H 0.4585 0.9044 0.3976 0.050 Uiso 1 1 calc R
C24 C 0.741(19) 0.816(17) 0.433(7) 0.04(4) Uani 1 1 d .
H24 H 0.8303 0.8046 0.4162 0.048 Uiso 1 1 calc R
C25 C 0.620(17) -0.207(19) 1.078(7) 0.04(4) Uani 1 1 d .
H25 H 0.6013 -0.2952 1.0990 0.049 Uiso 1 1 calc R
C26 C 0.644(17) -0.182(17) 1.017(7) 0.04(4) Uani 1 1 d .
H26 H 0.6430 -0.2531 0.9979 0.043 Uiso 1 1 calc R
C27 C 0.644(16) 0.021(19) 1.077(7) 0.04(4) Uani 1 1 d .
H27 H 0.6434 0.0903 1.0973 0.046 Uiso 1 1 calc R
C28 C 0.669(16) 0.052(18) 1.015(7) 0.04(4) Uani 1 1 d .
H28 H 0.6847 0.1414 0.9951 0.042 Uiso 1 1 calc R
C29 C 0.491(15) 0.484(14) 0.533(6) 0.02(3) Uani 1 1 d .
C30 C 0.701(13) 0.111(12) 0.887(3) 0.03(3) Uani 1 1 d .
H30 H 0.6880 0.1834 0.9065 0.037 Uiso 1 1 calc R
H1M H 0.6069 -0.1348 1.1458 0.037 Uiso 1 1 d RD
H2M H 0.6690 0.8785 0.3611 0.037 Uiso 1 1 d RD
H3M H 0.2281 0.6357 -0.0286 0.037 Uiso 0.50 1 d PRD
H4M H 1.0472 0.9689 0.5992 0.037 Uiso 1 1 d RD
H6M H 0.9833 0.3768 0.5967 0.037 Uiso 1 1 d RD
H5M H 0.1540 0.4523 0.9001 0.037 Uiso 1 1 d RD
H7M H 0.7113 0.4660 0.8998 0.037 Uiso 1 1 d RD
H8M H 0.9041 0.3176 0.5049 0.1(12) Uiso 1 1 d RD
N1 N 0.622(13) -0.106(15) 1.106(5) 0.04(3) Uani 1 1 d D
N2 N 0.067(11) 0.036(12) 0.843(5) 0.02(3) Uani 1 1 d .
N3 N 0.457(12) 0.428(12) 0.657(5) 0.02(3) Uani 1 1 d .
N4 N 0.453(12) 0.751(11) 0.707(5) 0.02(2) Uani 1 1 d .
N5 N 0.734(11) 0.035(12) 0.796(5) 0.02(2) Uani 1 1 d .
N6 N 0.650(16) 0.859(14) 0.400(5) 0.04(3) Uani 1 1 d D
O1 O 0.216(10) 0.676(10) 0.817(5) 0.03(2) Uani 1 1 d .
O2 O 0.023(10) 0.525(11) 0.816(4) 0.03(2) Uani 1 1 d .
O3 O 0.206(11) 0.430(11) 0.871(4) 0.04(3) Uani 1 1 d D
O4 O 0.256(10) 0.482(11) 0.763(4) 0.03(2) Uani 1 1 d .
O5 O 0.508(10) 0.634(10) 0.842(4) 0.03(2) Uani 1 1 d .
O6 O 0.557(11) 0.441(11) 0.788(5) 0.04(3) Uani 1 1 d .
O7 O 0.641(12) 0.433(11) 0.880(5) 0.04(3) Uani 1 1 d D
O8 O 0.740(10) 0.606(10) 0.791(5) 0.03(2) Uani 1 1 d .
O9 O 0.297(9) 0.067(10) 0.717(4) 0.02(2) Uani 1 1 d .
O10 O 0.414(10) 0.189(9) 0.779(4) 0.02(2) Uani 1 1 d .
O11 O 0.413(10) -0.061(9) 0.798(4) 0.02(2) Uani 1 1 d .
O12 O 0.547(9) 0.074(10) 0.702(4) 0.02(2) Uani 1 1 d .
O13 O 0.833(12) 0.237(11) 0.670(5) 0.04(3) Uani 1 1 d .
O14 O 0.889(15) 0.419(13) 0.716(6) 0.06(4) Uani 1 1 d .
O15 O 1.039(15) 0.221(14) 0.716(9) 0.08(6) Uani 1 1 d .
O16 O 1.032(13) 0.386(15) 0.623(6) 0.06(4) Uani 1 1 d D
O17 O 0.836(10) 0.929(10) 0.675(4) 0.03(2) Uani 1 1 d .
O18 O 1.012(10) 0.902(10) 0.741(4) 0.03(2) Uani 1 1 d .
O19 O 0.975(11) 0.718(10) 0.688(4) 0.03(2) Uani 1 1 d .
O20 O 1.084(10) 0.938(11) 0.632(4) 0.04(3) Uani 1 1 d D
O21 O 0.047(17) 0.366(15) 0.414(6) 0.07(4) Uani 1 1 d .
O23 O 0.790(17) 0.029(15) 0.563(7) 0.07(4) Uani 1 1 d .
O24 O 0.86(2) 0.15(3) 0.467(9) 0.04(6) Uani 0.50 1 d P
O25 O 1.02(3) 0.05(3) 0.534(10) 0.06(8) Uani 0.50 1 d P
O26 O 0.141(16) 0.44(2) 0.082(7) 0.08(5) Uani 1 1 d .
O27 O 0.19(3) 0.63(3) 0.006(10) 0.07(9) Uani 0.50 1 d PD
O28 O 0.89(2) 0.269(17) 0.539(8) 0.11(7) Uani 1 1 d D
O29 O 0.09(3) 0.43(2) -0.025(8) 0.18(15) Uani 1 1 d .
P1 P 0.888(8) 0.115(8) 0.527(3) 0.031(18) Uani 0.50 1 d PD
P2 P 0.175(4) 0.533(4) 0.8149(15) 0.021(8) Uani 1 1 d D
P3 P 0.947(4) 0.313(4) 0.6844(16) 0.024(8) Uani 1 1 d D
P4 P 0.974(4) 0.870(4) 0.6862(15) 0.021(7) Uani 1 1 d D
P5 P 0.420(3) 0.066(3) 0.7487(14) 0.017(7) Uani 1 1 d .
P6 P 0.611(4) 0.531(4) 0.8228(16) 0.023(8) Uani 1 1 d D
P7 P 0.097(10) 0.502(9) 0.023(4) 0.04(2) Uani 0.50 1 d PD
Zn1 Zn 0.3967(16) 0.7511(16) 0.7938(7) 0.021(4) Uani 1 1 d .
Zn2 Zn 0.7379(16) 0.0710(16) 0.7086(7) 0.022(4) Uani 1 1 d .
Zn3 Zn 0.4218(16) 0.3867(15) 0.7489(7) 0.021(4) Uani 1 1 d .
Zn4 Zn 0.1051(16) 0.0551(17) 0.7537(7) 0.022(4) Uani 1 1 d .
Zn5 Zn 0.9185(16) 0.5634(16) 0.7531(7) 0.024(4) Uani 1 1 d .

loop_
_atom_site_aniso_label
_atom_site_aniso_U_11
_atom_site_aniso_U_22
_atom_site_aniso_U_33
_atom_site_aniso_U_23
_atom_site_aniso_U_13
_atom_site_aniso_U_12
C1 0.03(8) 0.04(9) 0.02(7) 0.00(6) 0.00(6) 0.00(7)
C2 0.03(8) 0.04(9) 0.03(8) -0.01(7) -0.01(6) 0.00(7)
C3 0.03(8) 0.03(8) 0.02(7) 0.00(6) 0.00(6) 0.01(6)
C4 0.03(8) 0.03(9) 0.02(7) 0.00(6) 0.00(6) 0.00(7)
C5 0.02(8) 0.04(9) 0.02(7) -0.01(6) 0.00(6) 0.00(6)
C6 0.04(8) 0.02(7) 0.02(7) -0.01(5) 0.00(6) 0.00(6)
C7 0.04(9) 0.02(7) 0.02(7) 0.00(6) 0.00(6) -0.01(6)
C8 0.04(9) 0.03(8) 0.02(7) 0.00(6) -0.01(6) 0.00(7)
C9 0.04(9) 0.03(8) 0.03(8) -0.01(6) -0.01(6) 0.00(7)
C10 0.02(7) 0.03(8) 0.02(7) -0.01(6) -0.01(6) 0.00(6)
C11 0.04(9) 0.03(8) 0.03(8) -0.01(6) 0.00(6) 0.00(6)
C12 0.04(8) 0.02(7) 0.03(7) 0.00(6) -0.01(6) 0.00(6)
C13 0.04(9) 0.03(9) 0.03(8) -0.01(7) -0.01(7) 0.00(7)
C14 0.04(10) 0.04(10) 0.02(8) -0.01(7) 0.00(7) 0.00(8)
C15 0.04(9) 0.03(8) 0.03(8) -0.01(6) 0.00(7) 0.00(7)
C16 0.04(9) 0.03(9) 0.03(8) -0.01(7) -0.01(7) 0.00(7)
C17 0.02(7) 0.03(8) 0.02(7) -0.01(6) 0.00(6) 0.00(6)
C18 0.03(8) 0.04(9) 0.02(7) -0.01(7) 0.00(6) 0.01(7)
C19 0.03(9) 0.04(9) 0.02(8) 0.00(7) -0.01(6) 0.00(7)
C20 0.02(7) 0.04(9) 0.02(7) -0.01(6) -0.01(6) 0.01(6)
C21 0.02(8) 0.04(9) 0.02(8) 0.00(6) 0.00(6) 0.00(7)
C22 0.04(9) 0.03(8) 0.02(8) 0.00(6) 0.00(7) 0.00(7)
C23 0.06(12) 0.03(9) 0.03(8) 0.00(7) -0.01(8) 0.00(8)
C24 0.05(10) 0.04(10) 0.03(8) -0.01(7) 0.01(8) 0.00(8)
C25 0.04(10) 0.05(11) 0.03(8) 0.01(8) -0.01(7) 0.01(8)
C26 0.05(10) 0.03(9) 0.03(8) 0.00(7) -0.01(7) 0.00(7)
C27 0.04(9) 0.05(11) 0.03(8) -0.02(8) 0.00(7) 0.00(8)
C28 0.03(9) 0.04(10) 0.03(8) -0.01(7) 0.00(7) 0.00(7)
C29 0.03(8) 0.02(7) 0.02(7) -0.01(6) -0.01(6) 0.00(6)
C30 0.04(9) 0.03(8) 0.02(7) -0.01(6) 0.00(7) 0.00(7)
N1 0.03(7) 0.06(10) 0.02(6) -0.01(6) 0.00(5) 0.00(7)
N2 0.02(6) 0.03(7) 0.02(6) -0.01(5) 0.00(5) 0.00(5)
N3 0.03(7) 0.02(6) 0.02(6) -0.01(5) 0.00(5) 0.00(5)
N4 0.03(7) 0.02(6) 0.02(6) 0.00(5) 0.00(5) 0.00(5)
N5 0.02(6) 0.03(6) 0.02(6) -0.01(5) 0.00(5) 0.00(5)
N6 0.06(10) 0.04(8) 0.02(6) 0.00(6) 0.00(6) -0.01(7)
O1 0.02(5) 0.02(5) 0.05(6) -0.01(5) 0.00(5) 0.00(4)
O2 0.02(5) 0.04(6) 0.03(5) -0.01(5) -0.01(4) 0.00(4)
O3 0.04(7) 0.04(6) 0.03(6) 0.00(5) -0.01(5) 0.01(5)
O4 0.03(6) 0.03(6) 0.03(6) -0.01(5) -0.01(4) 0.01(5)
O5 0.03(5) 0.03(6) 0.04(6) 0.00(5) -0.01(4) 0.01(4)
O6 0.04(6) 0.03(6) 0.06(7) -0.02(6) -0.02(6) 0.00(5)
O7 0.05(7) 0.03(6) 0.04(7) 0.01(5) -0.02(6) 0.00(5)
O8 0.02(5) 0.03(6) 0.04(6) -0.01(5) 0.00(5) 0.00(4)
O9 0.02(5) 0.04(6) 0.02(5) 0.00(4) 0.00(4) 0.00(4)
O10 0.04(6) 0.01(5) 0.02(5) 0.00(4) 0.00(4) 0.00(4)
O11 0.03(6) 0.01(5) 0.02(5) 0.00(4) 0.00(4) 0.00(4)
O12 0.02(5) 0.04(6) 0.02(5) -0.01(4) 0.00(4) 0.00(4)
O13 0.05(7) 0.03(6) 0.05(7) 0.00(5) -0.03(6) -0.01(5)
O14 0.08(10) 0.04(7) 0.06(9) -0.03(7) 0.00(7) 0.00(7)
O15 0.06(9) 0.04(8) 0.15(16) 0.01(9) -0.06(10) 0.01(7)
O16 0.05(8) 0.07(9) 0.06(8) -0.01(7) 0.03(7) -0.01(7)
O17 0.02(5) 0.03(6) 0.03(5) -0.01(4) -0.01(4) 0.01(4)
O18 0.04(6) 0.03(6) 0.03(5) -0.01(4) -0.01(5) 0.00(5)
O19 0.04(6) 0.02(5) 0.03(6) -0.01(4) -0.01(5) 0.00(5)
O20 0.03(6) 0.04(6) 0.03(6) 0.00(5) 0.00(5) 0.00(5)
O21 0.10(12) 0.06(9) 0.05(8) 0.00(7) -0.01(8) -0.01(8)
O23 0.09(11) 0.06(10) 0.07(10) -0.01(8) -0.05(9) 0.01(8)
O24 0.04(13) 0.06(16) 0.02(11) -0.01(10) -0.01(9) 0.01(11)
O25 0.04(15) 0.1(2) 0.03(12) 0.01(14) 0.00(11) 0.02(15)
O26 0.07(11) 0.13(16) 0.05(9) -0.03(10) -0.02(8) 0.04(10)
O27 0.1(2) 0.03(15) 0.1(3) -0.03(16) 0.00(19) 0.00(14)
O28 0.12(17) 0.13(18) 0.12(19) -0.08(16) -0.03(13) 0.02(14)
O29 0.3(4) 0.10(16) 0.06(11) -0.05(11) 0.08(17) -0.1(2)
P1 0.03(4) 0.04(5) 0.02(4) -0.01(3) -0.01(3) 0.00(4)
P2 0.017(17) 0.022(18) 0.024(18) -0.004(14) -0.003(14) 0.001(14)
P3 0.022(19) 0.018(18) 0.03(2) -0.005(15) -0.005(15) 0.001(14)
P4 0.022(18) 0.018(18) 0.022(18) -0.004(14) -0.002(14) 0.000(14)
P5 0.018(17) 0.016(17) 0.017(16) -0.004(13) -0.002(13) 0.000(13)
P6 0.022(18) 0.019(18) 0.028(19) -0.004(15) -0.008(15) 0.001(14)
P7 0.05(5) 0.04(5) 0.03(4) -0.01(4) 0.00(4) 0.01(4)
Zn1 0.025(9) 0.017(8) 0.021(8) -0.004(6) -0.003(6) 0.001(6)
Zn2 0.019(8) 0.026(9) 0.020(8) -0.005(6) -0.004(6) 0.000(6)
Zn3 0.025(9) 0.018(8) 0.019(8) -0.004(6) -0.003(6) 0.001(6)
Zn4 0.018(8) 0.027(9) 0.021(8) -0.006(7) -0.003(6) 0.000(6)
Zn5 0.024(9) 0.021(8) 0.027(9) -0.007(7) -0.005(7) 0.002(7)

loop_
_atom_type_symbol
_atom_type_description
_atom_type_scat_dispersion_real
_atom_type_scat_dispersion_imag
_atom_type_scat_source
C C 0.0033 0.0016 'International Tables Vol C Tables 4.2.6.8 and 6.1.1.4'
H H 0.0000 0.0000 'International Tables Vol C Tables 4.2.6.8 and 6.1.1.4'
O O 0.0106 0.0060 'International Tables Vol C Tables 4.2.6.8 and 6.1.1.4'
N N 0.0061 0.0033 'International Tables Vol C Tables 4.2.6.8 and 6.1.1.4'
P P 0.1023 0.0942 'International Tables Vol C Tables 4.2.6.8 and 6.1.1.4'
Zn Zn 0.2839 1.4301 'International Tables Vol C Tables 4.2.6.8 and 6.1.1.4'

loop_
_geom_angle_atom_site_label_1
_geom_angle_atom_site_label_2
_geom_angle_atom_site_label_3
_geom_angle
_geom_angle_site_symmetry_1
_geom_angle_site_symmetry_3
N3 C1 C2 123(10) . .
N3 C1 H1 118.3 . .
C2 C1 H1 118.3 . .
C1 C2 C29 120(10) . .
C1 C2 H2 119.9 . .
C29 C2 H2 119.9 . .
N3 C3 C18 123(10) . .
N3 C3 H3 118.7 . .
C18 C3 H3 118.7 . .
N4 C4 C5 123(10) . .
N4 C4 H4 118.6 . .
C5 C4 H4 118.6 . .
C4 C5 C6 120(10) . .
C4 C5 H5 120.2 . .
C6 C5 H5 120.2 . .
C19 C6 C5 117(10) . .
C19 C6 C7 122(10) . .
C5 C6 C7 121(10) . .
C14 C7 C13 117(10) . .
C14 C7 C6 122(10) . .
C13 C7 C6 120(10) . .
N2 C8 C9 123(10) . .
N2 C8 H8 118.3 . .
C9 C8 H8 118.3 . .
C8 C9 C10 121(10) . .
C8 C9 H9 119.7 . .
C10 C9 H9 119.7 . .
C16 C10 C9 116(10) . .
C16 C10 C10 122(10) . 2_557
C9 C10 C10 123(10) . 2_557
N5 C11 C22 122(10) . .
N5 C11 H11 118.8 . .
C22 C11 H11 118.8 . .
N5 C12 C30 123(10) . .
N5 C12 H12 118.7 . .
C30 C12 H12 118.7 . .
C23 C13 C7 120(10) . .
C23 C13 H13 120.0 . .
C7 C13 H13 120.0 . .
C24 C14 C7 121(10) . .
C24 C14 H14 119.7 . .
C7 C14 H14 119.7 . .
N2 C15 C16 122(10) . .
N2 C15 H15 118.8 . .
C16 C15 H15 118.8 . .
C15 C16 C10 121(10) . .
C15 C16 H16 119.3 . .
C10 C16 H16 119.3 . .
C30 C17 C22 118(10) . .
C30 C17 C20 121(10) . .
C22 C17 C20 121(10) . .
C3 C18 C29 121(10) . .
C3 C18 H18 119.7 . .
C29 C18 H18 119.7 . .
C21 C19 C6 119(10) . .
C21 C19 H19 120.5 . .
C6 C19 H19 120.5 . .
C28 C20 C26 117(10) . .
C28 C20 C17 121(10) . .
C26 C20 C17 122(10) . .
N4 C21 C19 124(10) . .
N4 C21 H21 117.9 . .
C19 C21 H21 117.9 . .
C11 C22 C17 120(10) . .
C11 C22 H22 120.0 . .
C17 C22 H22 120.0 . .
N6 C23 C13 120(10) . .
N6 C23 H23 120.0 . .
C13 C23 H23 120.0 . .
N6 C24 C14 120(10) . .
N6 C24 H24 120.0 . .
C14 C24 H24 120.0 . .
N1 C25 C26 120(10) . .
N1 C25 H25 119.8 . .
C26 C25 H25 119.8 . .
C25 C26 C20 120(10) . .
C25 C26 H26 119.8 . .
C20 C26 H26 119.8 . .
N1 C27 C28 120(10) . .
N1 C27 H27 120.1 . .
C28 C27 H27 120.1 . .
C20 C28 C27 120(10) . .
C20 C28 H28 119.9 . .
C27 C28 H28 119.9 . .
C2 C29 C18 116(10) . .
C2 C29 C29 122(10) . 2_666
C18 C29 C29 122(10) . 2_666
C17 C30 C12 119(10) . .
C17 C30 H30 120.6 . .
C12 C30 H30 120.6 . .
C25 N1 C27 122(10) . .
C25 N1 H1M 113.4 . .
C27 N1 H1M 124.8 . .
C8 N2 C15 117(10) . .
C8 N2 Zn4 122(10) . .
C15 N2 Zn4 121(9) . .
C1 N3 C3 117(10) . .
C1 N3 Zn3 119(9) . .
C3 N3 Zn3 124(10) . .
C21 N4 C4 117(10) . .
C21 N4 Zn1 120(10) . .
C4 N4 Zn1 122(9) . .
C12 N5 C11 118(10) . .
C12 N5 Zn2 122(10) . .
C11 N5 Zn2 120(9) . .
C24 N6 C23 122(10) . .
C24 N6 H2M 123.1 . .
C23 N6 H2M 114.7 . .
P2 O1 Zn1 125(6) . .
P2 O2 Zn5 131(6) . 1_455
P2 O3 H5M 105.5 . .
P2 O4 Zn3 135(6) . .
P6 O5 Zn1 127(6) . .
P6 O6 Zn3 153(7) . .
P6 O7 H7M 116.2 . .
P6 O8 Zn5 138(7) . .
P5 O9 Zn4 127(5) . .
P5 O10 Zn3 134(6) . .
P5 O11 Zn1 128(6) . 1_545
P5 O12 Zn2 131(6) . .
P3 O13 Zn2 132(7) . .
P3 O14 Zn5 149(10) . .
P3 O15 Zn4 157(10) . 1_655
P3 O16 H6M 105.5 . .
P4 O17 Zn2 128(6) . 1_565
P4 O18 Zn4 132(6) . 1_665
P4 O19 Zn5 132(6) . .
P4 O20 H4M 111.9 . .
P7 O27 H3M 104.9 . .
P1 O28 H8M 102.9 . .
P7 O29 P7 88(10) . 2_565
O23 P1 O24 109(10) . .
O23 P1 O25 106(10) . .
O24 P1 O25 116(10) . .
O23 P1 O28 116(10) . .
O24 P1 O28 99(10) . .
O25 P1 O28 111(10) . .
O4 P2 O1 113(6) . .
O4 P2 O2 112(6) . .
O1 P2 O2 110(6) . .
O4 P2 O3 105(6) . .
O1 P2 O3 110(6) . .
O2 P2 O3 107(6) . .
O14 P3 O15 113(10) . .
O14 P3 O13 110(8) . .
O15 P3 O13 113(7) . .
O14 P3 O16 108(8) . .
O15 P3 O16 108(9) . .
O13 P3 O16 106(7) . .
O18 P4 O19 111(6) . .
O18 P4 O17 112(6) . .
O19 P4 O17 111(6) . .
O18 P4 O20 108(6) . .
O19 P4 O20 107(6) . .
O17 P4 O20 108(6) . .
O12 P5 O11 113(5) . .
O12 P5 O9 108(5) . .
O11 P5 O9 110(6) . .
O12 P5 O10 111(6) . .
O11 P5 O10 106(5) . .
O9 P5 O10 109(6) . .
O6 P6 O8 114(7) . .
O6 P6 O5 113(6) . .
O8 P6 O5 109(6) . .
O6 P6 O7 105(7) . .
O8 P6 O7 108(6) . .
O5 P6 O7 108(6) . .
O29 P7 O26 127(10) . .
O29 P7 O27 116(10) . .
O26 P7 O27 98(10) . .
O29 P7 O29 92(10) . 2_565
O26 P7 O29 118(9) . 2_565
O27 P7 O29 105(10) . 2_565
O29 P7 P7 55(10) . 2_565
O26 P7 P7 138(10) . 2_565
O27 P7 P7 119(10) . 2_565
O29 P7 P7 38(6) 2_565 2_565
O1 Zn1 O11 115(4) . 1_565
O1 Zn1 O5 106(4) . .
O11 Zn1 O5 112(4) 1_565 .
O1 Zn1 N4 107(5) . .
O11 Zn1 N4 104(4) 1_565 .
O5 Zn1 N4 112(4) . .
O13 Zn2 O12 113(5) . .
O13 Zn2 O17 106(5) . 1_545
O12 Zn2 O17 113(4) . 1_545
O13 Zn2 N5 111(5) . .
O12 Zn2 N5 104(4) . .
O17 Zn2 N5 110(4) 1_545 .
O6 Zn3 O4 112(5) . .
O6 Zn3 O10 102(5) . .
O4 Zn3 O10 117(4) . .
O6 Zn3 N3 119(5) . .
O4 Zn3 N3 99(4) . .
O10 Zn3 N3 109(4) . .
O15 Zn4 O18 112(6) 1_455 1_445
O15 Zn4 O9 102(6) 1_455 .
O18 Zn4 O9 113(4) 1_445 .
O15 Zn4 N2 110(7) 1_455 .
O18 Zn4 N2 104(4) 1_445 .
O9 Zn4 N2 115(4) . .
O14 Zn5 O8 105(5) . .
O14 Zn5 O2 118(6) . 1_655
O8 Zn5 O2 104(4) . 1_655
O14 Zn5 O19 105(5) . .
O8 Zn5 O19 106(4) . .
O2 Zn5 O19 118(4) 1_655 .

loop_
_geom_bond_atom_site_label_1
_geom_bond_atom_site_label_2
_geom_bond_distance
_geom_bond_site_symmetry_2
C1 N3 1.34(18) .
C1 C2 1.4(2) .
C1 H1 0.9300 .
C2 C29 1.4(2) .
C2 H2 0.9300 .
C3 N3 1.35(18) .
C3 C18 1.4(2) .
C3 H3 0.9300 .
C4 N4 1.35(19) .
C4 C5 1.4(2) .
C4 H4 0.9300 .
C5 C6 1.4(2) .
C5 H5 0.9300 .
C6 C19 1.4(2) .
C6 C7 1.48(19) .
C7 C14 1.4(2) .
C7 C13 1.4(2) .
C8 N2 1.34(18) .
C8 C9 1.4(2) .
C8 H8 0.9300 .
C9 C10 1.4(2) .
C9 H9 0.9300 .
C10 C16 1.4(2) .
C10 C10 1.5(3) 2_557
C11 N5 1.34(18) .
C11 C22 1.4(2) .
C11 H11 0.9300 .
C12 N5 1.33(18) .
C12 C30 1.40(16) .
C12 H12 0.9300 .
C13 C23 1.4(2) .
C13 H13 0.9300 .
C14 C24 1.4(2) .
C14 H14 0.9300 .
C15 N2 1.35(19) .
C15 C16 1.4(2) .
C15 H15 0.9300 .
C16 H16 0.9300 .
C17 C30 1.37(18) .
C17 C22 1.4(2) .
C17 C20 1.48(19) .
C18 C29 1.4(2) .
C18 H18 0.9300 .
C19 C21 1.4(2) .
C19 H19 0.9300 .
C20 C28 1.4(2) .
C20 C26 1.4(2) .
C21 N4 1.32(18) .
C21 H21 0.9300 .
C22 H22 0.9300 .
C23 N6 1.3(2) .
C23 H23 0.9300 .
C24 N6 1.3(2) .
C24 H24 0.9300 .
C25 N1 1.3(2) .
C25 C26 1.4(2) .
C25 H25 0.9300 .
C26 H26 0.9300 .
C27 N1 1.3(2) .
C27 C28 1.4(2) .
C27 H27 0.9300 .
C28 H28 0.9300 .
C29 C29 1.5(3) 2_666
C30 H30 0.9300 .
N1 H1M 0.9172 .
N2 Zn4 2.05(11) .
N3 Zn3 2.07(11) .
N4 Zn1 2.03(11) .
N5 Zn2 2.02(11) .
N6 H2M 0.8804 .
O1 P2 1.52(10) .
O1 Zn1 1.92(10) .
O2 P2 1.52(10) .
O2 Zn5 1.94(10) 1_455
O3 P2 1.57(11) .
O3 H5M 0.8516 .
O4 P2 1.52(10) .
O4 Zn3 1.92(10) .
O5 P6 1.52(10) .
O5 Zn1 1.94(10) .
O6 P6 1.51(11) .
O6 Zn3 1.92(10) .
O7 P6 1.57(11) .
O7 H7M 1.0060 .
O8 P6 1.50(11) .
O8 Zn5 1.94(10) .
O9 P5 1.54(9) .
O9 Zn4 1.96(9) .
O10 P5 1.55(9) .
O10 Zn3 1.96(9) .
O11 P5 1.53(9) .
O11 Zn1 1.94(9) 1_545
O12 P5 1.52(9) .
O12 Zn2 1.94(9) .
O13 P3 1.51(11) .
O13 Zn2 1.91(11) .
O14 P3 1.48(12) .
O14 Zn5 1.90(12) .
O15 P3 1.48(13) .
O15 Zn4 1.88(13) 1_655
O16 P3 1.58(13) .
O16 H6M 0.8770 .
O17 P4 1.53(10) .
O17 Zn2 1.94(9) 1_565
O18 P4 1.51(10) .
O18 Zn4 1.93(10) 1_665
O19 P4 1.52(10) .
O19 Zn5 1.95(10) .
O20 P4 1.57(10) .
O20 H4M 0.9186 .
O23 P1 1.36(18) .
O24 P1 1.5(2) .
O25 P1 1.5(3) .
O26 P7 1.54(17) .
O27 P7 1.6(3) .
O27 H3M 0.8317 .
O28 P1 1.64(16) .
O28 H8M 0.8439 .
O29 P7 1.5(2) .
O29 P7 2.0(4) 2_565
P7 O29 2.0(4) 2_565
P7 P7 2.4(2) 2_565
Zn1 O11 1.94(9) 1_565
Zn2 O17 1.94(9) 1_545
Zn4 O15 1.88(13) 1_455
Zn4 O18 1.93(10) 1_445
Zn5 O2 1.94(10) 1_655
